data_1505743
loop_
_publ_author_name
'Bujak, Maciej'
'Angel, Ross J.'

_publ_section_title
;
 High-pressure- and low-temperature-induced changes in
 [(CH3)2NH(CH2)2NH3][SbCl5].
;
_journal_issue 21
_journal_name_full 'The journal of physical chemistry. B'
_journal_page_first 10322
_journal_page_last 10331
_journal_paper_doi 10.1021/jp060652v
_journal_volume 110
_journal_year 2006
_chemical_formula_moiety '2(C4 H14 N2), Cl6 Sb, Cl4 Sb'
_chemical_formula_sum 'C8 H28 Cl10 N4 Sb2'
_chemical_formula_weight 778.34
_chemical_name_common
; 
   N,N-Dimethylethylenediammonium Pentachloroantimonate(III)  
;
_chemical_name_systematic
; 
   N,N-Dimethylethylenediammonium Pentachloroantimonate(III)  
;
_space_group_IT_number 14
_symmetry_cell_setting monoclinic
_symmetry_space_group_name_Hall '-P 2yn'
_symmetry_space_group_name_H-M 'P 1 21/n 1'
_atom_sites_solution_hydrogens geom
_atom_sites_solution_primary Patterson
_atom_sites_solution_secondary difmap
_audit_creation_method SHELXL-97
_cell_angle_alpha 90.00
_cell_angle_beta 107.183(16)
_cell_angle_gamma 90.00
_cell_formula_units_Z 4
_cell_length_a 23.969(3)
_cell_length_b 9.7129(12)
_cell_length_c 9.6721(8)
_cell_measurement_pressure 4000000
_cell_measurement_reflns_used 24
_cell_measurement_temperature 297(2)
_cell_measurement_theta_max 12.9
_cell_measurement_theta_min 4.4
_cell_volume 2151.2(5)
_computing_cell_refinement
;
 Single software; Angel, R. J.; Downs, R. T.; Finger, L. W. High-Pressure and 
 High-Temperature Crystal Chemistry; edited by R. M. Hazen and R. T. Downs, 
 pp. 559 - 596. The Mineralogical  Society of America: Washington DC, 2000 
;
_computing_data_collection 'CrysAlis CCD (Oxford Diffraction, 2004)'
_computing_data_reduction
; 
 CrysAlis RED (Oxford Diffraction, 2004); AVERAGE v2.2 (R. J. Angel, 2003), 
 www. crystal.vt.edu 
;
_computing_molecular_graphics 'Bruker SHELXTL NT (Sheldrick, 2001)'
_computing_publication_material 'SHELXL-97 (Sheldrick, 1997)'
_computing_structure_refinement 'SHELXL-97 (Sheldrick, 1997)'
_computing_structure_solution 'SHELXS-97 (Sheldrick, 1990)'
_diffrn_ambient_environment 'Diamond-anvil cell, N~2~ pressure medium'
_diffrn_ambient_pressure 4000000
_diffrn_ambient_temperature 297(2)
_diffrn_measured_fraction_theta_full 0.368
_diffrn_measured_fraction_theta_max 0.368
_diffrn_measurement_device_type 'Oxford Diffraction Xcalibur-1'
_diffrn_measurement_method \w-scans
_diffrn_radiation_monochromator graphite
_diffrn_radiation_source 'fine-focus sealed tube'
_diffrn_radiation_type MoK\a
_diffrn_radiation_wavelength 0.71073
_diffrn_reflns_av_R_equivalents 0.058
_diffrn_reflns_av_sigmaI/netI 0.0976
_diffrn_reflns_limit_h_max 14
_diffrn_reflns_limit_h_min -7
_diffrn_reflns_limit_k_max 11
_diffrn_reflns_limit_k_min 0
_diffrn_reflns_limit_l_max 0
_diffrn_reflns_limit_l_min -11
_diffrn_reflns_number 1398
_diffrn_reflns_theta_full 24.99
_diffrn_reflns_theta_max 24.99
_diffrn_reflns_theta_min 3.04
_exptl_absorpt_coefficient_mu 3.757
_exptl_absorpt_correction_T_max 0.7531
_exptl_absorpt_correction_T_min 0.4658
_exptl_absorpt_correction_type numerical
_exptl_absorpt_process_details
;
  Correction for absorption affects of the diamond anvil cell
  and the sample were made using ABSORB 6.0;  
  R. J. Angel, J. Appl. Cryst. (2004) 37, 486
;
_exptl_crystal_colour colorless
_exptl_crystal_density_diffrn 2.403
_exptl_crystal_density_method 'not measured'
_exptl_crystal_description plate
_exptl_crystal_F_000 1504
_exptl_crystal_size_max 0.24
_exptl_crystal_size_mid 0.22
_exptl_crystal_size_min 0.08
_refine_diff_density_max 0.865
_refine_diff_density_min -0.508
_refine_diff_density_rms 0.129
_refine_ls_extinction_method none
_refine_ls_goodness_of_fit_ref 1.113
_refine_ls_hydrogen_treatment constr
_refine_ls_matrix_type full
_refine_ls_number_parameters 217
_refine_ls_number_reflns 1398
_refine_ls_number_restraints 224
_refine_ls_restrained_S_all 1.042
_refine_ls_R_factor_all 0.1147
_refine_ls_R_factor_gt 0.0597
_refine_ls_shift/su_max 0.000
_refine_ls_shift/su_mean 0.000
_refine_ls_structure_factor_coef Fsqd
_refine_ls_weighting_details 'calc w=1/[\s^2^(Fo^2^)+(0.0514P)^2^+0.0000P] where P=(Fo^2^+2Fc^2^)/3'
_refine_ls_weighting_scheme calc
_refine_ls_wR_factor_gt 0.1099
_refine_ls_wR_factor_ref 0.1310
_reflns_number_gt 857
_reflns_number_total 1398
_reflns_threshold_expression >2sigma(I)
_cod_data_source_file jp060652vsi20060131_042319.cif
_cod_data_source_block 4.00GPa
_cod_depositor_comments
;
The following automatic conversions were performed:
'_atom_site_symetry_multiplicity' tag replaced with
'_atom_site_symmetry_multiplicity'.

Automatic conversion script
Id: cif_correct_tags 1440 2010-10-19 06:21:57Z saulius 
;
_cod_original_sg_symbol_H-M 'P 21/n'
_cod_database_code 1505743

loop_
_symmetry_equiv_pos_as_xyz
'x, y, z'
'-x+1/2, y+1/2, -z+1/2'
'-x, -y, -z'
'x-1/2, -y-1/2, z-1/2'

loop_
_atom_site_label
_atom_site_type_symbol
_atom_site_fract_x
_atom_site_fract_y
_atom_site_fract_z
_atom_site_U_iso_or_equiv
_atom_site_adp_type
_atom_site_occupancy
_atom_site_symmetry_multiplicity
_atom_site_calc_flag
_atom_site_refinement_flags
Sb11 Sb 0.11390(14) 0.96601(11) 0.30036(15) 0.0195(16) Uani 1 1 d U
Cl11 Cl 0.1714(5) 1.0700(5) 0.1640(5) 0.027(3) Uani 1 1 d U
Cl12 Cl 0.0448(5) 1.1508(4) 0.2407(6) 0.030(3) Uani 1 1 d U
Cl13 Cl 0.2062(5) 0.7569(4) 0.3687(5) 0.022(3) Uani 1 1 d U
Cl14 Cl 0.0601(5) 0.8372(5) 0.0664(6) 0.035(3) Uani 1 1 d U
Cl15 Cl 0.1735(5) 1.1215(4) 0.5068(5) 0.020(3) Uani 1 1 d U
Sb21 Sb 0.11128(13) 0.78926(11) 0.79551(14) 0.0148(16) Uani 1 1 d U
Cl21 Cl 0.1771(5) 0.6915(4) 0.6812(5) 0.021(3) Uani 1 1 d U
Cl22 Cl 0.0449(5) 0.5970(5) 0.6992(6) 0.035(3) Uani 1 1 d U
Cl23 Cl 0.2002(5) 0.9945(4) 0.8594(5) 0.026(3) Uani 1 1 d U
Cl24 Cl 0.0661(5) 0.9154(4) 0.5586(5) 0.022(3) Uani 1 1 d U
Cl25 Cl 0.1640(5) 0.6257(4) 1.0040(5) 0.021(3) Uani 1 1 d U
N11 N 0.2409(17) 0.3271(13) 0.3624(18) 0.028(4) Uani 1 1 d U
H111 H 0.2666 0.3032 0.3165 0.034 Uiso 1 1 d R
H112 H 0.2584 0.3797 0.4382 0.034 Uiso 1 1 d R
H113 H 0.2269 0.2517 0.3926 0.034 Uiso 1 1 d R
C11 C 0.1946(19) 0.4095(18) 0.266(2) 0.023(3) Uani 1 1 d U
H114 H 0.1765 0.3570 0.1788 0.027 Uiso 1 1 d R
H115 H 0.2111 0.4925 0.2381 0.027 Uiso 1 1 d R
C12 C 0.1460(17) 0.4497(15) 0.3408(19) 0.012(3) Uani 1 1 d U
H116 H 0.1265 0.3666 0.3575 0.014 Uiso 1 1 d R
H117 H 0.1652 0.4905 0.4343 0.014 Uiso 1 1 d R
N12 N 0.1010(15) 0.5489(13) 0.2545(16) 0.020(3) Uani 1 1 d U
H118 H 0.1202 0.6175 0.2234 0.023 Uiso 1 1 d R
C13 C 0.0640(19) 0.4847(16) 0.1316(19) 0.024(4) Uani 1 1 d U
H119 H 0.0850 0.4498 0.0686 0.036 Uiso 1 1 d R
H120 H 0.0445 0.4102 0.1635 0.036 Uiso 1 1 d R
H121 H 0.0356 0.5508 0.0803 0.036 Uiso 1 1 d R
C14 C 0.0707(17) 0.6107(16) 0.3514(19) 0.021(4) Uani 1 1 d U
H122 H 0.0974 0.6610 0.4286 0.032 Uiso 1 1 d R
H123 H 0.0414 0.6721 0.2948 0.032 Uiso 1 1 d R
H124 H 0.0524 0.5393 0.3912 0.032 Uiso 1 1 d R
N21 N 0.2310(15) 0.4212(13) 0.8587(16) 0.018(3) Uani 1 1 d U
H211 H 0.2569 0.4456 0.8133 0.021 Uiso 1 1 d R
H212 H 0.2483 0.3676 0.9337 0.021 Uiso 1 1 d R
H213 H 0.2171 0.4962 0.8899 0.021 Uiso 1 1 d R
C21 C 0.1843(19) 0.3447(18) 0.760(2) 0.021(3) Uani 1 1 d U
H214 H 0.1681 0.4010 0.6748 0.025 Uiso 1 1 d R
H215 H 0.2010 0.2636 0.7293 0.025 Uiso 1 1 d R
C22 C 0.1295(17) 0.2941(15) 0.8213(18) 0.012(3) Uani 1 1 d U
H216 H 0.1052 0.3729 0.8252 0.014 Uiso 1 1 d R
H217 H 0.1454 0.2591 0.9190 0.014 Uiso 1 1 d R
N22 N 0.0983(15) 0.2012(13) 0.7431(16) 0.021(3) Uani 1 1 d U
H218 H 0.1205 0.1318 0.7242 0.026 Uiso 1 1 d R
C23 C 0.0599(19) 0.2648(16) 0.607(2) 0.025(4) Uani 1 1 d U
H219 H 0.0840 0.3007 0.5515 0.037 Uiso 1 1 d R
H220 H 0.0376 0.3382 0.6303 0.037 Uiso 1 1 d R
H221 H 0.0340 0.1964 0.5507 0.037 Uiso 1 1 d R
C24 C 0.0567(18) 0.1496(17) 0.820(2) 0.025(4) Uani 1 1 d U
H222 H 0.0780 0.1052 0.9088 0.038 Uiso 1 1 d R
H223 H 0.0302 0.0849 0.7596 0.038 Uiso 1 1 d R
H224 H 0.0350 0.2256 0.8417 0.038 Uiso 1 1 d R

loop_
_atom_site_aniso_label
_atom_site_aniso_U_11
_atom_site_aniso_U_22
_atom_site_aniso_U_33
_atom_site_aniso_U_23
_atom_site_aniso_U_13
_atom_site_aniso_U_12
Sb11 0.020(5) 0.0205(6) 0.0198(8) -0.0007(6) 0.0093(17) -0.0009(11)
Cl11 0.029(9) 0.037(2) 0.021(2) -0.0004(19) 0.014(4) -0.001(4)
Cl12 0.025(9) 0.023(2) 0.036(3) 0.003(2) -0.001(4) 0.009(4)
Cl13 0.018(9) 0.028(2) 0.022(2) -0.0005(19) 0.009(4) -0.007(4)
Cl14 0.042(9) 0.041(3) 0.028(3) -0.005(2) 0.021(4) -0.003(4)
Cl15 0.019(9) 0.025(2) 0.017(2) 0.0005(18) 0.006(4) 0.002(3)
Sb21 0.009(5) 0.0194(6) 0.0167(8) 0.0010(6) 0.0040(17) 0.0001(11)
Cl21 0.016(9) 0.022(2) 0.025(3) 0.0006(18) 0.008(4) 0.004(3)
Cl22 0.034(9) 0.026(2) 0.046(3) -0.001(2) 0.014(5) 0.002(4)
Cl23 0.028(9) 0.030(2) 0.024(2) 0.002(2) 0.014(4) 0.001(4)
Cl24 0.018(9) 0.022(2) 0.024(2) 0.0032(19) 0.005(4) 0.008(4)
Cl25 0.020(9) 0.025(2) 0.014(2) 0.0025(17) -0.001(4) 0.000(3)
N11 0.025(6) 0.031(5) 0.030(5) 0.001(4) 0.010(4) 0.001(4)
C11 0.022(5) 0.024(4) 0.022(4) 0.000(4) 0.006(4) -0.001(4)
C12 0.017(5) 0.008(4) 0.012(4) 0.000(3) 0.007(4) -0.002(4)
N12 0.020(5) 0.020(4) 0.018(4) 0.002(3) 0.005(4) 0.000(4)
C13 0.023(6) 0.027(5) 0.021(5) 0.001(4) 0.005(4) 0.001(5)
C14 0.020(6) 0.024(5) 0.021(5) -0.003(4) 0.008(4) 0.001(4)
N21 0.016(5) 0.021(4) 0.017(4) -0.004(4) 0.008(4) 0.000(4)
C21 0.018(5) 0.024(4) 0.021(4) -0.001(4) 0.005(4) -0.002(4)
C22 0.012(3) 0.012(3) 0.011(3) 0.0002(10) 0.0040(12) 0.0002(10)
N22 0.020(5) 0.020(4) 0.023(4) 0.001(3) 0.004(4) -0.001(4)
C23 0.024(6) 0.024(5) 0.025(5) 0.000(4) 0.003(4) 0.001(5)
C24 0.023(6) 0.022(5) 0.030(5) 0.003(4) 0.007(4) -0.002(4)

loop_
_atom_type_symbol
_atom_type_description
_atom_type_scat_dispersion_real
_atom_type_scat_dispersion_imag
_atom_type_scat_source
C C 0.0033 0.0016 'International Tables Vol C Tables 4.2.6.8 and 6.1.1.4'
H H 0.0000 0.0000 'International Tables Vol C Tables 4.2.6.8 and 6.1.1.4'
N N 0.0061 0.0033 'International Tables Vol C Tables 4.2.6.8 and 6.1.1.4'
Cl Cl 0.1484 0.1585 'International Tables Vol C Tables 4.2.6.8 and 6.1.1.4'
Sb Sb -0.5866 1.5461 'International Tables Vol C Tables 4.2.6.8 and 6.1.1.4'

loop_
_geom_angle_atom_site_label_1
_geom_angle_atom_site_label_2
_geom_angle_atom_site_label_3
_geom_angle
_geom_angle_site_symmetry_3
Cl11 Sb11 Cl12 91.2(3) .
Cl11 Sb11 Cl13 84.1(2) .
Cl11 Sb11 Cl14 86.6(2) .
Cl11 Sb11 Cl15 84.4(2) .
Cl12 Sb11 Cl13 174.9(3) .
Cl12 Sb11 Cl14 91.2(3) .
Cl12 Sb11 Cl15 86.2(3) .
Cl14 Sb11 Cl13 90.6(2) .
Cl15 Sb11 Cl13 91.3(3) .
Cl14 Sb11 Cl15 170.55(18) .
Cl11 Sb11 Cl24 157.9(2) .
Cl12 Sb11 Cl24 85.3(2) .
Cl13 Sb11 Cl24 98.25(18) .
Cl14 Sb11 Cl24 115.2(3) .
Cl15 Sb11 Cl24 73.7(2) .
Sb11 Cl14 Sb21 124.8(4) 1_554
Cl21 Sb21 Cl22 88.0(3) .
Cl21 Sb21 Cl23 79.9(3) .
Cl21 Sb21 Cl24 86.4(2) .
Cl21 Sb21 Cl25 83.0(2) .
Cl22 Sb21 Cl23 167.2(2) .
Cl22 Sb21 Cl24 88.2(2) .
Cl22 Sb21 Cl25 86.6(2) .
Cl24 Sb21 Cl23 87.2(3) .
Cl25 Sb21 Cl23 95.7(3) .
Cl24 Sb21 Cl25 168.41(17) .
Cl21 Sb21 Cl14 153.7(2) 1_556
Cl22 Sb21 Cl14 93.4(2) 1_556
Cl23 Sb21 Cl14 99.29(19) 1_556
Cl24 Sb21 Cl14 119.9(3) 1_556
Cl25 Sb21 Cl14 70.8(2) 1_556
Sb21 Cl24 Sb11 130.3(4) .
C11 N11 H111 109.4 .
C11 N11 H112 107.2 .
H111 N11 H112 109.5 .
C11 N11 H113 111.8 .
H111 N11 H113 109.5 .
H112 N11 H113 109.5 .
N11 C11 C12 111.4(15) .
N11 C11 H114 109.1 .
C12 C11 H114 108.9 .
N11 C11 H115 109.8 .
C12 C11 H115 109.5 .
H114 C11 H115 108.1 .
N12 C12 C11 114.0(13) .
N12 C12 H116 108.9 .
C11 C12 H116 109.0 .
N12 C12 H117 108.8 .
C11 C12 H117 108.3 .
H116 C12 H117 107.7 .
C13 N12 C14 114(3) .
C13 N12 C12 110.9(15) .
C14 N12 C12 108.4(14) .
C13 N12 H118 107.5 .
C14 N12 H118 107.7 .
C12 N12 H118 107.6 .
N12 C13 H119 112.1 .
N12 C13 H120 107.9 .
H119 C13 H120 109.5 .
N12 C13 H121 108.4 .
H119 C13 H121 109.5 .
H120 C13 H121 109.5 .
N12 C14 H122 111.3 .
N12 C14 H123 107.8 .
H122 C14 H123 109.5 .
N12 C14 H124 109.4 .
H122 C14 H124 109.5 .
H123 C14 H124 109.5 .
C21 N21 H211 109.2 .
C21 N21 H212 108.7 .
H211 N21 H212 109.5 .
C21 N21 H213 110.5 .
H211 N21 H213 109.5 .
H212 N21 H213 109.5 .
N21 C21 C22 117.1(14) .
N21 C21 H214 108.1 .
C22 C21 H214 107.9 .
N21 C21 H215 108.1 .
C22 C21 H215 108.0 .
H214 C21 H215 107.2 .
N22 C22 C21 112.7(16) .
N22 C22 H216 109.2 .
C21 C22 H216 109.1 .
N22 C22 H217 108.9 .
C21 C22 H217 109.0 .
H216 C22 H217 107.8 .
C22 N22 C24 107.6(15) .
C22 N22 C23 109.4(15) .
C24 N22 C23 104(3) .
C22 N22 H218 111.8 .
C24 N22 H218 111.5 .
C23 N22 H218 111.7 .
N22 C23 H219 109.0 .
N22 C23 H220 109.7 .
H219 C23 H220 109.5 .
N22 C23 H221 109.8 .
H219 C23 H221 109.5 .
H220 C23 H221 109.5 .
N22 C24 H222 109.6 .
N22 C24 H223 109.3 .
H222 C24 H223 109.5 .
N22 C24 H224 109.5 .
H222 C24 H224 109.5 .
H223 C24 H224 109.5 .

loop_
_geom_bond_atom_site_label_1
_geom_bond_atom_site_label_2
_geom_bond_distance
_geom_bond_site_symmetry_2
Sb11 Cl11 2.394(7) .
Sb11 Cl12 2.395(9) .
Sb11 Cl13 2.932(9) .
Sb11 Cl14 2.573(7) .
Sb11 Cl15 2.573(7) .
Sb11 Cl24 3.080(6) .
Sb21 Cl21 2.375(8) .
Sb21 Cl22 2.452(9) .
Sb21 Cl23 2.849(9) .
Sb21 Cl24 2.541(6) .
Sb21 Cl25 2.585(6) .
Sb21 Cl14 3.238(6) 1_556
N11 C11 1.46(4) .
N11 H111 0.8900 .
N11 H112 0.8900 .
N11 H113 0.8900 .
C11 C12 1.59(4) .
C11 H114 0.9700 .
C11 H115 0.9700 .
C12 N12 1.50(4) .
C12 H116 0.9700 .
C12 H117 0.9700 .
N12 C13 1.40(3) .
N12 C14 1.47(3) .
N12 H118 0.9100 .
C13 H119 0.9600 .
C13 H120 0.9600 .
C13 H121 0.9600 .
C14 H122 0.9600 .
C14 H123 0.9600 .
C14 H124 0.9601 .
N21 C21 1.44(4) .
N21 H211 0.8900 .
N21 H212 0.8900 .
N21 H213 0.8901 .
C21 C22 1.67(5) .
C21 H214 0.9700 .
C21 H215 0.9700 .
C22 N22 1.27(3) .
C22 H216 0.9700 .
C22 H217 0.9700 .
N22 C24 1.50(4) .
N22 C23 1.50(3) .
N22 H218 0.9100 .
C23 H219 0.9600 .
C23 H220 0.9600 .
C23 H221 0.9600 .
C24 H222 0.9600 .
C24 H223 0.9600 .
C24 H224 0.9600 .

loop_
_geom_hbond_atom_site_label_D
_geom_hbond_atom_site_label_H
_geom_hbond_atom_site_label_A
_geom_hbond_distance_DH
_geom_hbond_distance_HA
_geom_hbond_distance_DA
_geom_hbond_angle_DHA
_geom_hbond_site_symmetry_A
N11 H111 Cl13 0.89 2.13 2.96(2) 154.8 2_545
N11 H111 Cl25 0.89 2.65 2.99(3) 103.6 2_546
N11 H112 Cl23 0.89 2.22 3.10(2) 174.3 2_546
N11 H113 Cl11 0.89 2.83 3.29(2) 113.1 1_545
N11 H113 Cl15 0.89 2.30 3.14(2) 158.1 1_545
N12 H118 Cl13 0.91 2.52 3.16(3) 128.3 .
N12 H118 Cl25 0.91 2.63 3.30(2) 130.5 1_554
N21 H211 Cl15 0.89 2.65 2.99(3) 104.1 2_546
N21 H211 Cl23 0.89 2.26 3.12(2) 163.1 2_546
N21 H212 Cl13 0.89 2.18 3.07(2) 173.7 2_546
N21 H213 Cl21 0.89 2.73 3.193(18) 113.8 .
N21 H213 Cl25 0.89 2.29 3.14(2) 158.3 .
N22 H218 Cl23 0.91 2.38 3.10(3) 136.6 1_545
N22 H218 Cl24 0.91 2.73 3.267(15) 118.9 1_545
C11 H114 Cl11 0.97 2.79 3.439(19) 124.8 1_545
C11 H115 Cl11 0.97 2.80 3.45(4) 125.6 2_545
C11 H115 Cl25 0.97 2.56 3.204(18) 123.7 1_554
C13 H119 Cl25 0.96 2.76 3.30(4) 116.7 1_554
C14 H124 Cl22 0.96 2.60 3.34(3) 134.8 3_566
C21 H214 Cl21 0.97 2.83 3.446(18) 122.3 .
C21 H215 Cl15 0.97 2.48 3.224(17) 133.7 1_545
C23 H219 Cl15 0.96 2.89 3.44(4) 117.3 1_545
C23 H220 Cl22 0.96 2.59 3.396(17) 141.4 .
C23 H221 Cl24 0.96 2.56 3.45(4) 153.9 3_566
C24 H224 Cl14 0.96 2.75 3.30(4) 116.9 3_566

loop_
_geom_torsion_atom_site_label_1
_geom_torsion_atom_site_label_2
_geom_torsion_atom_site_label_3
_geom_torsion_atom_site_label_4
_geom_torsion
_geom_torsion_site_symmetry_1
_geom_torsion_site_symmetry_4
Cl11 Sb11 Cl14 Sb21 20.4(3) . 1_554
Cl12 Sb11 Cl14 Sb21 111.5(3) . 1_554
Cl13 Sb11 Cl14 Sb21 -63.7(3) . 1_554
Cl15 Sb11 Cl14 Sb21 38(2) . 1_554
Cl11 Sb11 Cl24 Sb21 -77.8(7) . .
Cl12 Sb11 Cl24 Sb21 -159.4(4) . .
Cl13 Sb11 Cl24 Sb21 16.9(4) . .
Cl14 Sb11 Cl24 Sb21 111.4(4) . .
Cl15 Sb11 Cl24 Sb21 -72.0(4) . .
Cl24 Sb11 Cl14 Sb21 -163.1(2) . 1_554
Cl14 Sb21 Cl24 Sb11 162.8(3) 1_556 .
Cl21 Sb21 Cl24 Sb11 -16.3(3) . .
Cl22 Sb21 Cl24 Sb11 -104.4(3) . .
Cl23 Sb21 Cl24 Sb11 63.7(3) . .
Cl25 Sb21 Cl24 Sb11 -40.9(19) . .
N11 C11 C12 N12 173(2) . .
C11 C12 N12 C13 71(3) . .
C11 C12 N12 C14 -162(2) . .
N21 C21 C22 N22 -164(2) . .
C21 C22 N22 C23 -75(3) . .
C21 C22 N22 C24 172(2) . .
